data_4312574
loop_
_publ_author_name
'Thirumalai Duraisamy'
'Abdessadek Lachgar'

_publ_contact_author_address
;
    Department of Chemistry, 
    Wake Forest University, 
    Winston-Salem, NC 27109
;
_publ_contact_author_email lachgar@wfu.edu
_publ_contact_author_fax '(336) 758-4656'
_publ_contact_author_name 'Abdessadek Lachgar'
_publ_contact_author_phone '(336) 758-4676'
_publ_section_title
;
 AVNb3Cl11 (A = K, Rb, Cs, Tl): A Series of Layered Vanadium Niobium
 Halides Based on Triangular Nb3 Clusters
;
_journal_name_full 'Inorganic Chemistry'
_journal_page_first 7747
_journal_page_last 7751
_journal_paper_doi 10.1021/ic0341439
_journal_volume 42
_journal_year 2003
_chemical_formula_sum 'Cl11 Nb3 Tl V'
_chemical_formula_weight 923.99
_chemical_name_systematic
; 
 ? 
;
_space_group_IT_number 62
_symmetry_cell_setting orthorhombic
_symmetry_space_group_name_Hall '-P 2ac 2n'
_symmetry_space_group_name_H-M 'P n m a'
_atom_sites_solution_hydrogens geom
_atom_sites_solution_primary direct
_atom_sites_solution_secondary difmap
_audit_creation_method SHELXL-97
_cell_angle_alpha 90.00
_cell_angle_beta 90.00
_cell_angle_gamma 90.00
_cell_formula_units_Z 4
_cell_length_a 12.698(5)
_cell_length_b 6.798(3)
_cell_length_c 17.145(10)
_cell_measurement_temperature 293(2)
_cell_measurement_theta_max 26.37
_cell_measurement_theta_min 1.39
_cell_volume 1480.0(12)
_computing_structure_refinement 'SHELXL-97 (Sheldrick, 1997)'
_computing_structure_solution 'SHELXS-97 (Sheldrick, 1990)'
_diffrn_ambient_temperature 228(2)
_diffrn_measured_fraction_theta_full 0.984
_diffrn_measured_fraction_theta_max 0.984
_diffrn_radiation_monochromator graphite
_diffrn_radiation_source 'fine-focus sealed tube'
_diffrn_radiation_type MoK\a
_diffrn_radiation_wavelength 0.71073
_diffrn_reflns_av_R_equivalents 0.1097
_diffrn_reflns_av_sigmaI/netI 0.0581
_diffrn_reflns_limit_h_max 15
_diffrn_reflns_limit_h_min -15
_diffrn_reflns_limit_k_max 8
_diffrn_reflns_limit_k_min -7
_diffrn_reflns_limit_l_max 21
_diffrn_reflns_limit_l_min -21
_diffrn_reflns_number 13085
_diffrn_reflns_theta_full 26.37
_diffrn_reflns_theta_max 26.37
_diffrn_reflns_theta_min 1.39
_exptl_absorpt_coefficient_mu 15.662
_exptl_absorpt_correction_T_max 0.58346
_exptl_absorpt_correction_T_min 0.32631
_exptl_crystal_colour black
_exptl_crystal_density_diffrn 4.147
_exptl_crystal_density_method 'not measured'
_exptl_crystal_F_000 1656
_exptl_crystal_size_max 0.20
_exptl_crystal_size_mid 0.15
_exptl_crystal_size_min 0.15
_refine_diff_density_max 2.700
_refine_diff_density_min -2.612
_refine_diff_density_rms 0.475
_refine_ls_extinction_coef 0.00008(16)
_refine_ls_extinction_expression Fc^*^=kFc[1+0.001xFc^2^\l^3^/sin(2\q)]^-1/4^
_refine_ls_extinction_method SHELXL
_refine_ls_goodness_of_fit_ref 1.005
_refine_ls_hydrogen_treatment mixed
_refine_ls_matrix_type full
_refine_ls_number_parameters 86
_refine_ls_number_reflns 1619
_refine_ls_number_restraints 0
_refine_ls_restrained_S_all 1.005
_refine_ls_R_factor_all 0.0764
_refine_ls_R_factor_gt 0.0540
_refine_ls_shift/su_max 0.004
_refine_ls_shift/su_mean 0.013
_refine_ls_structure_factor_coef Fsqd
_refine_ls_weighting_details 'calc w=1/[\s^2^(Fo^2^)+(0.0649P)^2^+136.6035P] where P=(Fo^2^+2Fc^2^)/3'
_refine_ls_weighting_scheme calc
_refine_ls_wR_factor_gt 0.1267
_refine_ls_wR_factor_ref 0.1781
_reflns_number_gt 1554
_reflns_number_total 1619
_reflns_threshold_expression >2sigma(I)
_cod_data_source_file ic0341439si20030211_121350_2.cif
_cod_data_source_block Tl2V
_cod_depositor_comments
;
The following automatic conversions were performed:

'_symmetry_cell_setting' value 'Orthorhombic' changed to
'orthorhombic' according to the built-in table from CIF Core
dictionary named 'cif_core.dic' version 2.4.1 from 2010-06-29.

Automatic conversion script
Id: cif_fix_values 1646 2011-03-28 12:23:43Z adriana 
;
_cod_original_cell_volume 1480.0(13)
_cod_database_code 4312574

loop_
_symmetry_equiv_pos_as_xyz
'x, y, z'
'-x+1/2, -y, z+1/2'
'-x, y+1/2, -z'
'x+1/2, -y+1/2, -z+1/2'
'-x, -y, -z'
'x-1/2, y, -z-1/2'
'x, -y-1/2, z'
'-x-1/2, y-1/2, z-1/2'

loop_
_atom_site_label
_atom_site_type_symbol
_atom_site_fract_x
_atom_site_fract_y
_atom_site_fract_z
_atom_site_U_iso_or_equiv
_atom_site_adp_type
_atom_site_occupancy
_atom_site_symmetry_multiplicity
_atom_site_calc_flag
_atom_site_refinement_flags
_atom_site_disorder_assembly
_atom_site_disorder_group
Tl Tl 0.51521(12) 0.2500 0.26413(7) 0.0487(4) Uani 1 2 d S . .
Nb1 Nb 0.75196(8) 0.04198(19) 0.51246(7) 0.0125(4) Uani 1 1 d . . .
Nb2 Nb 0.68725(13) -0.2500 0.14774(9) 0.0124(4) Uani 1 2 d S . .
V V 0.6790(3) -0.2500 0.33735(18) 0.0129(7) Uani 1 2 d S . .
Cl1 Cl 0.8435(4) 0.2500 0.4188(3) 0.0158(9) Uani 1 2 d S . .
Cl2 Cl 0.5834(2) -0.0004(5) 0.08247(18) 0.0160(7) Uani 1 1 d . . .
Cl3 Cl 0.6721(4) -0.2500 0.5851(3) 0.0156(9) Uani 1 2 d S . .
Cl4 Cl 0.5301(4) -0.2500 0.2448(3) 0.0170(9) Uani 1 2 d S . .
Cl5 Cl 0.6370(4) 0.2500 0.5899(3) 0.0144(9) Uani 1 2 d S . .
Cl6 Cl 0.5993(3) 0.0056(5) 0.42007(17) 0.0159(7) Uani 1 1 d . . .
Cl7 Cl 0.8294(4) -0.2500 0.4286(3) 0.0153(9) Uani 1 2 d S . .
Cl8 Cl 0.7568(3) -0.0066(5) 0.24605(17) 0.0166(7) Uani 1 1 d . . .

loop_
_atom_site_aniso_label
_atom_site_aniso_U_11
_atom_site_aniso_U_22
_atom_site_aniso_U_33
_atom_site_aniso_U_23
_atom_site_aniso_U_13
_atom_site_aniso_U_12
Tl 0.0548(9) 0.0349(7) 0.0465(7) 0.000 -0.0025(5) 0.000
Nb1 0.0107(6) 0.0120(6) 0.0149(6) 0.0016(4) 0.0005(4) 0.0007(4)
Nb2 0.0124(8) 0.0102(8) 0.0146(8) 0.000 -0.0009(6) 0.000
V 0.0152(15) 0.0097(15) 0.0137(14) 0.000 0.0006(11) 0.000
Cl1 0.0163(15) 0.0150(16) 0.0164(14) -0.0026(12) -0.0014(11) 0.0021(13)
Cl2 0.016(2) 0.011(2) 0.020(2) 0.000 0.0061(16) 0.000
Cl3 0.0151(15) 0.0155(16) 0.0173(14) 0.0033(12) 0.0008(10) 0.0039(12)
Cl4 0.019(2) 0.008(2) 0.020(2) 0.000 0.0047(17) 0.000
Cl5 0.013(2) 0.011(2) 0.019(2) 0.000 -0.0031(16) 0.000
Cl6 0.015(2) 0.014(2) 0.017(2) 0.000 -0.0008(15) 0.000
Cl7 0.0223(17) 0.0120(16) 0.0156(14) -0.0003(11) 0.0002(11) -0.0039(13)
Cl8 0.010(2) 0.024(3) 0.017(2) 0.000 0.0018(15) 0.000

loop_
_atom_type_symbol
_atom_type_description
_atom_type_scat_dispersion_real
_atom_type_scat_dispersion_imag
_atom_type_scat_source
Cl Cl 0.1484 0.1585 'International Tables Vol C Tables 4.2.6.8 and 6.1.1.4'
V V 0.3005 0.5294 'International Tables Vol C Tables 4.2.6.8 and 6.1.1.4'
Nb Nb -2.0727 0.6215 'International Tables Vol C Tables 4.2.6.8 and 6.1.1.4'
Tl Tl -2.8358 9.6688 'International Tables Vol C Tables 4.2.6.8 and 6.1.1.4'

loop_
_geom_angle_atom_site_label_1
_geom_angle_atom_site_label_2
_geom_angle_atom_site_label_3
_geom_angle
_geom_angle_site_symmetry_1
_geom_angle_site_symmetry_3
_geom_angle_publ_flag
Cl3 Nb1 Cl5 108.38(14) 2_655 . ?
Cl3 Nb1 Cl2 89.01(15) 2_655 . ?
Cl5 Nb1 Cl2 108.04(11) . . ?
Cl3 Nb1 Cl1 164.52(12) 2_655 . ?
Cl5 Nb1 Cl1 86.46(13) . . ?
Cl2 Nb1 Cl1 90.55(14) . . ?
Cl3 Nb1 Cl4 90.59(14) 2_655 . ?
Cl5 Nb1 Cl4 86.97(11) . . ?
Cl2 Nb1 Cl4 164.30(11) . . ?
Cl1 Nb1 Cl4 85.68(14) . . ?
Cl3 Nb1 Cl6 82.01(13) 2_655 . ?
Cl5 Nb1 Cl6 163.63(13) . . ?
Cl2 Nb1 Cl6 84.24(10) . . ?
Cl1 Nb1 Cl6 82.55(13) . . ?
Cl4 Nb1 Cl6 80.16(12) . . ?
Cl3 Nb1 Nb2 54.32(8) 2_655 2_655 ?
Cl5 Nb1 Nb2 54.80(11) . 2_655 ?
Cl2 Nb1 Nb2 96.92(11) . 2_655 ?
Cl1 Nb1 Nb2 140.99(9) . 2_655 ?
Cl4 Nb1 Nb2 95.58(11) . 2_655 ?
Cl6 Nb1 Nb2 136.19(11) . 2_655 ?
Cl3 Nb1 Nb1 96.69(9) 2_655 7_565 ?
Cl5 Nb1 Nb1 54.38(7) . 7_565 ?
Cl2 Nb1 Nb1 54.51(7) . 7_565 ?
Cl1 Nb1 Nb1 95.64(8) . 7_565 ?
Cl4 Nb1 Nb1 141.02(8) . 7_565 ?
Cl6 Nb1 Nb1 138.73(8) . 7_565 ?
Nb2 Nb1 Nb1 59.95(3) 2_655 7_565 ?
Cl3 Nb2 Cl3 88.91(17) 7 . ?
Cl3 Nb2 Cl5 108.05(12) 7 2_654 ?
Cl3 Nb2 Cl5 108.05(12) . 2_654 ?
Cl3 Nb2 Cl7 163.51(13) 7 . ?
Cl3 Nb2 Cl7 92.27(12) . . ?
Cl5 Nb2 Cl7 87.21(12) 2_654 . ?
Cl3 Nb2 Cl7 92.27(12) 7 7 ?
Cl3 Nb2 Cl7 163.51(13) . 7 ?
Cl5 Nb2 Cl7 87.21(12) 2_654 7 ?
Cl7 Nb2 Cl7 82.03(16) . 7 ?
Cl3 Nb2 Cl8 83.00(12) 7 . ?
Cl3 Nb2 Cl8 83.00(12) . . ?
Cl5 Nb2 Cl8 164.10(16) 2_654 . ?
Cl7 Nb2 Cl8 80.82(12) . . ?
Cl7 Nb2 Cl8 80.82(12) 7 . ?
Cl3 Nb2 Nb1 54.46(8) 7 8_755 ?
Cl3 Nb2 Nb1 96.90(10) . 8_755 ?
Cl5 Nb2 Nb1 54.33(9) 2_654 8_755 ?
Cl7 Nb2 Nb1 141.44(11) . 8_755 ?
Cl7 Nb2 Nb1 97.16(9) 7 8_755 ?
Cl8 Nb2 Nb1 137.40(9) . 8_755 ?
Cl3 Nb2 Nb1 96.90(10) 7 2_654 ?
Cl3 Nb2 Nb1 54.46(8) . 2_654 ?
Cl5 Nb2 Nb1 54.33(9) 2_654 2_654 ?
Cl7 Nb2 Nb1 97.16(9) . 2_654 ?
Cl7 Nb2 Nb1 141.44(11) 7 2_654 ?
Cl8 Nb2 Nb1 137.40(9) . 2_654 ?
Nb1 Nb2 Nb1 60.10(7) 8_755 2_654 ?
Cl1 V1 Cl1 89.85(19) . 7 ?
Cl1 V1 Cl6 87.30(14) . . ?
Cl1 V1 Cl6 87.30(14) 7 . ?
Cl1 V1 Cl8 93.19(14) . . ?
Cl1 V1 Cl8 93.19(14) 7 . ?
Cl6 V1 Cl8 179.3(2) . . ?
Cl1 V1 Cl7 176.08(16) . 7 ?
Cl1 V1 Cl7 93.23(11) 7 7 ?
Cl6 V1 Cl7 95.26(15) . 7 ?
Cl8 V1 Cl7 84.23(14) . 7 ?
Cl1 V1 Cl7 93.23(12) . . ?
Cl1 V1 Cl7 176.08(16) 7 . ?
Cl6 V1 Cl7 95.26(15) . . ?
Cl8 V1 Cl7 84.23(14) . . ?
Cl7 V1 Cl7 83.60(18) 7 . ?
V1 Cl1 Nb1 96.63(14) . . ?
Nb1 Cl2 Nb1 70.99(14) 7_565 . ?
Nb2 Cl3 Nb1 71.22(10) . 2_654 ?
Nb1 Cl4 Nb1 102.04(16) . 7 ?
Nb1 Cl5 Nb1 71.24(14) . 7_565 ?
Nb1 Cl5 Nb2 70.88(13) . 2_655 ?
Nb1 Cl5 Nb2 70.88(13) 7_565 2_655 ?
V1 Cl6 Nb1 93.26(14) . . ?
V1 Cl6 Nb1 93.26(14) . 7 ?
Nb1 Cl6 Nb1 97.46(16) . 7 ?
V1 Cl7 Nb2 81.06(13) . . ?
V1 Cl8 Nb2 79.85(16) . . ?

loop_
_geom_bond_atom_site_label_1
_geom_bond_atom_site_label_2
_geom_bond_distance
_geom_bond_site_symmetry_2
_geom_bond_publ_flag
Nb1 Cl3 2.427(3) 2_655 ?
Nb1 Cl5 2.428(4) . ?
Nb1 Cl2 2.435(4) . ?
Nb1 Cl1 2.516(3) . ?
Nb1 Cl4 2.553(3) . ?
Nb1 Cl6 2.641(3) . ?
Nb1 Nb2 2.824(2) 2_655 ?
Nb1 Nb1 2.828(3) 7_565 ?
Nb2 Cl3 2.423(3) 7 ?
Nb2 Cl3 2.423(3) . ?
Nb2 Cl5 2.442(5) 2_654 ?
Nb2 Cl7 2.522(3) . ?
Nb2 Cl7 2.522(3) 7 ?
Nb2 Cl8 2.598(5) . ?
Nb2 Nb1 2.824(2) 8_755 ?
Nb2 Nb1 2.824(2) 2_654 ?
V1 Cl1 2.461(4) . ?
V1 Cl1 2.461(4) 7 ?
V1 Cl6 2.469(6) . ?
V1 Cl8 2.467(6) . ?
V1 Cl7 2.483(4) 7 ?
V1 Cl7 2.483(4) . ?
Cl2 Nb1 2.435(4) 7_565 ?
Cl3 Nb1 2.427(3) 2_654 ?
Cl4 Nb1 2.553(3) 7 ?
Cl5 Nb1 2.428(4) 7_565 ?
Cl5 Nb2 2.442(5) 2_655 ?
Cl6 Nb1 2.641(3) 7 ?
